data_2237057
loop_
_publ_author_name
'Lhoste, J.'
'Hemon-Ribaud, A.'
'Maisonneuve, V.'
'Jobic, S.'
'Bujoli-Doeuff, M.'

_publ_section_title
;
 Bis(butane-1,4-diammonium) di-\m-oxido-bis[trifluoridooxidomolybdate(V)]
 monohydrate
;
_journal_coeditor_code VN2059
_journal_issue 12
_journal_name_full 'Acta Crystallographica Section E'
_journal_page_first m1520
_journal_paper_doi 10.1107/S1600536812046892
_journal_volume 68
_journal_year 2012
_chemical_formula_iupac '(C4 H14 N2)2 [Mo2 O4 F6], H2 O'
_chemical_formula_moiety '2(C4 H14 N2 2+), F6 Mo2 O4 4-, H2 O'
_chemical_formula_sum 'C8 H30 F6 Mo2 N4 O5'
_chemical_formula_weight 568.24
_chemical_name_systematic
;
Bis(butane-1,4-diammonium) di-\m-oxido-bis[trifluoridooxidomolybdate(V)]
monohydrate
;
_space_group_IT_number 13
_symmetry_cell_setting monoclinic
_symmetry_space_group_name_Hall '-P 2yc'
_symmetry_space_group_name_H-M 'P 1 2/c 1'
_atom_sites_solution_hydrogens geom
_atom_sites_solution_primary direct
_atom_sites_solution_secondary difmap
_audit_creation_method SHELXL-97
_cell_angle_alpha 90.00
_cell_angle_beta 103.019(12)
_cell_angle_gamma 90.00
_cell_formula_units_Z 2
_cell_length_a 8.010(2)
_cell_length_b 8.788(2)
_cell_length_c 14.294(4)
_cell_measurement_reflns_used 79
_cell_measurement_temperature 296(2)
_cell_measurement_theta_max 61.1
_cell_measurement_theta_min 5.2
_cell_volume 980.3(4)
_computing_cell_refinement 'SAINT-Plus (Bruker, 2007)'
_computing_data_collection 'APEX2 (Bruker, 2007)'
_computing_data_reduction 'SAINT-Plus (Bruker, 2007)'
_computing_molecular_graphics '<i>ORTEP-3</i> (Farrugia, 2012) and <i>DIAMOND</i> (Brandenburg, 1999)'
_computing_publication_material 'enCIFer (Allen <i>et al.</i>,  2004)'
_computing_structure_refinement 'SHELXL97 (Sheldrick, 2008)'
_computing_structure_solution 'SHELXS97 (Sheldrick, 2008)'
_diffrn_ambient_temperature 296(2)
_diffrn_measured_fraction_theta_full 0.981
_diffrn_measured_fraction_theta_max 0.981
_diffrn_measurement_device_type 'Bruker APEXII'
_diffrn_measurement_method '\w scans'
_diffrn_radiation_monochromator graphite
_diffrn_radiation_source 'fine-focus sealed tube'
_diffrn_radiation_type MoK\a
_diffrn_radiation_wavelength 0.71073
_diffrn_reflns_av_R_equivalents 0.0360
_diffrn_reflns_av_sigmaI/netI 0.0230
_diffrn_reflns_limit_h_max 11
_diffrn_reflns_limit_h_min -11
_diffrn_reflns_limit_k_max 11
_diffrn_reflns_limit_k_min -12
_diffrn_reflns_limit_l_max 20
_diffrn_reflns_limit_l_min -20
_diffrn_reflns_number 35088
_diffrn_reflns_theta_full 31.63
_diffrn_reflns_theta_max 31.63
_diffrn_reflns_theta_min 2.74
_diffrn_standards_decay_% 0
_diffrn_standards_interval_time 0.5
_diffrn_standards_number 0
_exptl_absorpt_coefficient_mu 1.359
_exptl_absorpt_correction_T_max 0.960
_exptl_absorpt_correction_T_min 0.816
_exptl_absorpt_correction_type multi-scan
_exptl_absorpt_process_details '(SADABS; Bruker, 2001)'
_exptl_crystal_colour orange
_exptl_crystal_density_diffrn 1.925
_exptl_crystal_density_method 'not measured'
_exptl_crystal_description platelets
_exptl_crystal_F_000 568
_exptl_crystal_size_max 0.15
_exptl_crystal_size_mid 0.13
_exptl_crystal_size_min 0.03
_refine_diff_density_max 1.401
_refine_diff_density_min -0.645
_refine_ls_extinction_coef 0
_refine_ls_extinction_method none
_refine_ls_goodness_of_fit_ref 1.045
_refine_ls_hydrogen_treatment mixed
_refine_ls_matrix_type full
_refine_ls_number_constraints 6
_refine_ls_number_parameters 135
_refine_ls_number_reflns 3240
_refine_ls_number_restraints 1
_refine_ls_restrained_S_all 1.045
_refine_ls_R_factor_all 0.0395
_refine_ls_R_factor_gt 0.0300
_refine_ls_shift/su_max 0.001
_refine_ls_shift/su_mean 0.000
_refine_ls_structure_factor_coef Fsqd
_refine_ls_weighting_details 'calc w=1/[\s^2^(Fo^2^)+(0.0354P)^2^+1.2558P] where P=(Fo^2^+2Fc^2^)/3'
_refine_ls_weighting_scheme calc
_refine_ls_wR_factor_gt 0.0730
_refine_ls_wR_factor_ref 0.0782
_reflns_number_gt 2690
_reflns_number_total 3240
_reflns_threshold_expression I>2sigma(I)
_cod_data_source_file vn2059.cif
_cod_data_source_block I
_cod_original_sg_symbol_H-M 'P 2/c'
_cod_database_code 2237057
_cod_database_fobs_code 2237057

loop_
_symmetry_equiv_pos_as_xyz
'x, y, z'
'-x, y, -z+1/2'
'-x, -y, -z'
'x, -y, z-1/2'

loop_
_atom_site_type_symbol
_atom_site_label
_atom_site_fract_x
_atom_site_fract_y
_atom_site_fract_z
_atom_site_U_iso_or_equiv
_atom_site_adp_type
_atom_site_calc_flag
_atom_site_refinement_flags
_atom_site_occupancy
_atom_site_symmetry_multiplicity
Mo Mo1 0.38192(2) 0.66084(2) 0.170323(13) 0.02167(7) Uani d . 1 1
F F1 0.1200(2) 0.6202(2) 0.12852(14) 0.0432(4) Uani d . 1 1
F F2 0.3822(3) 0.6257(2) 0.02778(11) 0.0444(4) Uani d . 1 1
F F3 0.36226(18) 0.41536(17) 0.15869(10) 0.0271(3) Uani d . 1 1
O O1 0.3694(2) 0.6283(2) 0.30531(12) 0.0262(3) Uani d . 1 1
O O2 0.3558(3) 0.8525(2) 0.15440(16) 0.0408(5) Uani d . 1 1
N N1 0.6794(3) 0.2936(3) 0.15759(17) 0.0307(4) Uani d . 1 1
H H1D 0.781(5) 0.345(4) 0.192(3) 0.046 Uiso d . 1 1
H H1E 0.586(5) 0.322(4) 0.173(3) 0.046 Uiso d . 1 1
H H1F 0.657(5) 0.319(4) 0.097(3) 0.046 Uiso d . 1 1
C C1 0.7020(4) 0.1273(3) 0.1650(2) 0.0407(7) Uani d . 1 1
H H1A 0.5974 0.0763 0.1327 0.049 Uiso calc R 1 1
H H1B 0.7292 0.0964 0.2318 0.049 Uiso calc R 1 1
C C2 0.8514(4) 0.0847(4) 0.1166(3) 0.0453(7) Uani d . 1 1
H H2A 0.8263 0.1237 0.0515 0.054 Uiso calc R 1 1
H H2B 0.9559 0.1329 0.1515 0.054 Uiso calc R 1 1
C C3 0.8797(4) -0.0878(4) 0.1143(3) 0.0460(7) Uani d . 1 1
H H3A 0.8566 -0.1331 0.1720 0.055 Uiso calc R 1 1
H H3B 0.9985 -0.1078 0.1138 0.055 Uiso calc R 1 1
C C4 0.7625(4) -0.1627(3) 0.0250(2) 0.0404(6) Uani d . 1 1
H H4A 0.6441 -0.1347 0.0213 0.049 Uiso calc R 1 1
H H4B 0.7943 -0.1273 -0.0329 0.049 Uiso calc R 1 1
N N2 0.7818(3) -0.3310(2) 0.03285(17) 0.0281(4) Uani d . 1 1
H H2D 0.894(5) -0.360(4) 0.059(3) 0.042 Uiso d . 1 1
H H2E 0.727(4) -0.377(4) -0.023(3) 0.042 Uiso d . 1 1
H H2F 0.738(5) -0.369(4) 0.081(3) 0.042 Uiso d . 1 1
O O1W 0.0000 0.4347(4) 0.2500 0.0432(7) Uani d SD 1 2
H H1W 0.042(5) 0.496(4) 0.211(2) 0.065 Uiso d D 1 1

loop_
_atom_site_aniso_label
_atom_site_aniso_U_11
_atom_site_aniso_U_22
_atom_site_aniso_U_33
_atom_site_aniso_U_12
_atom_site_aniso_U_13
_atom_site_aniso_U_23
Mo1 0.02193(11) 0.02317(10) 0.01799(10) 0.00157(7) 0.00045(7) 0.00148(7)
F1 0.0233(8) 0.0492(10) 0.0505(11) 0.0027(7) -0.0060(7) 0.0055(8)
F2 0.0602(11) 0.0522(10) 0.0182(7) -0.0035(9) 0.0038(7) 0.0042(7)
F3 0.0300(7) 0.0266(7) 0.0230(7) -0.0014(5) 0.0021(6) -0.0032(5)
O1 0.0220(8) 0.0346(9) 0.0225(8) 0.0015(7) 0.0060(6) -0.0032(7)
O2 0.0453(12) 0.0282(9) 0.0429(12) 0.0050(8) -0.0030(9) 0.0073(8)
N1 0.0350(12) 0.0347(11) 0.0232(10) 0.0056(9) 0.0084(9) 0.0011(9)
C1 0.0411(16) 0.0312(13) 0.0463(17) 0.0048(11) 0.0023(13) -0.0027(11)
C2 0.0421(16) 0.0372(15) 0.056(2) 0.0025(13) 0.0096(14) -0.0067(13)
C3 0.0419(16) 0.0393(16) 0.0517(19) 0.0032(13) -0.0001(14) -0.0096(13)
C4 0.0449(16) 0.0310(13) 0.0400(16) 0.0029(11) -0.0020(13) -0.0029(11)
N2 0.0239(10) 0.0318(11) 0.0273(11) -0.0008(8) 0.0029(8) -0.0024(8)
O1W 0.0311(15) 0.0450(17) 0.0513(19) 0.000 0.0043(13) 0.000

loop_
_atom_type_symbol
_atom_type_description
_atom_type_scat_dispersion_real
_atom_type_scat_dispersion_imag
_atom_type_scat_source
C C 0.0033 0.0016 'International Tables Vol C Tables 4.2.6.8 and 6.1.1.4'
H H 0.0000 0.0000 'International Tables Vol C Tables 4.2.6.8 and 6.1.1.4'
N N 0.0061 0.0033 'International Tables Vol C Tables 4.2.6.8 and 6.1.1.4'
O O 0.0106 0.0060 'International Tables Vol C Tables 4.2.6.8 and 6.1.1.4'
F F 0.0171 0.0103 'International Tables Vol C Tables 4.2.6.8 and 6.1.1.4'
Mo Mo -1.6832 0.6857 'International Tables Vol C Tables 4.2.6.8 and 6.1.1.4'

loop_
_geom_angle_atom_site_label_1
_geom_angle_atom_site_label_2
_geom_angle_atom_site_label_3
_geom_angle_site_symmetry_1
_geom_angle_site_symmetry_3
_geom_angle
O2 Mo1 O1 . 2_655 104.84(9)
O2 Mo1 O1 . . 103.97(9)
O1 Mo1 O1 2_655 . 94.50(7)
O2 Mo1 F2 . . 92.49(9)
O1 Mo1 F2 2_655 . 85.79(8)
O1 Mo1 F2 . . 162.85(8)
O2 Mo1 F1 . . 92.62(9)
O1 Mo1 F1 2_655 . 160.64(8)
O1 Mo1 F1 . . 89.20(7)
F2 Mo1 F1 . . 85.17(8)
O2 Mo1 F3 . . 165.47(8)
O1 Mo1 F3 2_655 . 85.54(6)
O1 Mo1 F3 . . 84.97(6)
F2 Mo1 F3 . . 77.95(6)
F1 Mo1 F3 . . 75.85(6)
O2 Mo1 Mo1 . 2_655 99.17(7)
O1 Mo1 Mo1 2_655 2_655 48.64(5)
O1 Mo1 Mo1 . 2_655 48.28(5)
F2 Mo1 Mo1 . 2_655 134.43(6)
F1 Mo1 Mo1 . 2_655 137.42(6)
F3 Mo1 Mo1 . 2_655 95.32(4)
Mo1 O1 Mo1 2_655 . 83.08(7)
C1 N1 H1D . . 111(2)
C1 N1 H1E . . 112(2)
H1D N1 H1E . . 114(3)
C1 N1 H1F . . 109(2)
H1D N1 H1F . . 111(3)
H1E N1 H1F . . 100(3)
N1 C1 C2 . . 107.5(3)
N1 C1 H1A . . 110.2
C2 C1 H1A . . 110.2
N1 C1 H1B . . 110.2
C2 C1 H1B . . 110.2
H1A C1 H1B . . 108.5
C3 C2 C1 . . 112.3(3)
C3 C2 H2A . . 109.1
C1 C2 H2A . . 109.1
C3 C2 H2B . . 109.1
C1 C2 H2B . . 109.1
H2A C2 H2B . . 107.9
C2 C3 C4 . . 111.8(3)
C2 C3 H3A . . 109.2
C4 C3 H3A . . 109.2
C2 C3 H3B . . 109.2
C4 C3 H3B . . 109.2
H3A C3 H3B . . 107.9
N2 C4 C3 . . 109.0(2)
N2 C4 H4A . . 109.9
C3 C4 H4A . . 109.9
N2 C4 H4B . . 109.9
C3 C4 H4B . . 109.9
H4A C4 H4B . . 108.3
C4 N2 H2D . . 112(2)
C4 N2 H2E . . 111(2)
H2D N2 H2E . . 117(3)
C4 N2 H2F . . 112(2)
H2D N2 H2F . . 96(3)
H2E N2 H2F . . 108(3)

loop_
_geom_bond_atom_site_label_1
_geom_bond_atom_site_label_2
_geom_bond_site_symmetry_2
_geom_bond_distance
_geom_bond_publ_flag
Mo1 O1 . 1.9754(18) yes
Mo1 O1 2_655 1.9642(18) yes
Mo1 O2 . 1.7058(19) yes
Mo1 F1 . 2.0786(17) yes
Mo1 F2 . 2.0612(17) yes
Mo1 F3 . 2.1666(15) yes
Mo1 Mo1 2_655 2.6126(7) ?
O1 Mo1 2_655 1.9642(18) ?
N1 C1 . 1.473(4) ?
N1 H1D . 0.96(4) ?
N1 H1E . 0.87(4) ?
N1 H1F . 0.88(4) ?
C1 C2 . 1.557(5) ?
C1 H1A . 0.9700 ?
C1 H1B . 0.9700 ?
C2 C3 . 1.534(4) ?
C2 H2A . 0.9700 ?
C2 H2B . 0.9700 ?
C3 C4 . 1.551(4) ?
C3 H3A . 0.9700 ?
C3 H3B . 0.9700 ?
C4 N2 . 1.488(3) ?
C4 H4A . 0.9700 ?
C4 H4B . 0.9700 ?
N2 H2D . 0.93(4) ?
N2 H2E . 0.91(4) ?
N2 H2F . 0.91(4) ?
O1W H1W . 0.895(10) ?

loop_
_geom_hbond_atom_site_label_D
_geom_hbond_atom_site_label_H
_geom_hbond_atom_site_label_A
_geom_hbond_site_symmetry_A
_geom_hbond_distance_DH
_geom_hbond_distance_HA
_geom_hbond_distance_DA
_geom_hbond_angle_DHA
N1 H1D O1W 1_655 0.96(4) 1.93(4) 2.889(3) 172(3)
N1 H1E F3 . 0.87(4) 1.94(4) 2.760(3) 158(4)
N1 H1F F2 3_665 0.88(4) 1.80(4) 2.679(3) 178(4)
N2 H2D F1 1_645 0.93(4) 1.87(4) 2.779(3) 167(3)
N2 H2E F3 3_655 0.91(4) 1.94(4) 2.820(3) 161(3)
N2 H2F O1 2_645 0.91(4) 2.00(4) 2.865(3) 159(3)
O1W H1W F1 . 0.895(10) 1.817(10) 2.711(3) 178(4)
